data_4322408
loop_
_publ_author_name
'Christopher E. Keefer'
'Suzanne T. Purrington'
'Robert D. Bereman'
'Paul D. Boyle'

_publ_contact_author
;
Professor Robert D. Bereman
Department of Chemistry
Box 8204
North Carolina State University
Raleigh, NC 27695-8204
USA
;
_publ_contact_author_email R_Bereman@ncsu.edu
_publ_contact_author_fax 1(919)5155079
_publ_contact_author_phone 1(919)5151963
_publ_section_title
;
 The First Systematic Synthesis of Heterobimetallic Dithiolene-Bridged
 Complexes. Synthesis and Characterization of Metal Complexes of
 4-(1',2'-Ethylenedithiolate)-1,3-dithiole-2-one and Dimeric Metal
 Complexes of 1,2,3,4-Butadienetetrathiolate
;
_journal_name_full 'Inorganic Chemistry'
_journal_page_first 5437
_journal_page_last 5442
_journal_paper_doi 10.1021/ic990841a
_journal_volume 38
_journal_year 1999
_chemical_formula_sum 'C26 H40 N Ni O2 S8'
_chemical_formula_weight 713.78
_chemical_name_systematic
; 
 ? 
;
_space_group_IT_number 14
_symmetry_cell_setting monoclinic
_symmetry_space_group_name_Hall '-P 2yn'
_symmetry_space_group_name_H-M 'P 1 21/n 1'
_atom_sites_solution_hydrogens geom
_atom_sites_solution_primary direct
_atom_sites_solution_secondary difmap
_audit_creation_method SHELXL
_cell_angle_alpha 90.00
_cell_angle_beta 99.8160(10)
_cell_angle_gamma 90.00
_cell_formula_units_Z 4
_cell_length_a 8.3508(2)
_cell_length_b 26.4703(7)
_cell_length_c 15.2778(3)
_cell_measurement_reflns_used 5638
_cell_measurement_temperature 158(2)
_cell_measurement_theta_max 24.78
_cell_measurement_theta_min 2.59
_cell_volume 3327.69(14)
_computing_cell_refinement 'Siemens SAINT'
_computing_data_collection 'Siemens SMART'
_computing_data_reduction 'Siemens SAINT'
_computing_molecular_graphics 'Siemens SHELXTL'
_computing_publication_material 'Siemens SHELXTL'
_computing_structure_refinement 'Siemens SHELXTL'
_computing_structure_solution 'Siemens SHELXTL'
_diffrn_ambient_temperature 158(2)
_diffrn_measurement_device 'Siemens SMART-CCD'
_diffrn_measurement_method '\w scans'
_diffrn_radiation_monochromator graphite
_diffrn_radiation_source 'sealed tube'
_diffrn_radiation_type MoK\a
_diffrn_radiation_wavelength 0.71073
_diffrn_reflns_av_R_equivalents 0.0880
_diffrn_reflns_av_sigmaI/netI 0.0615
_diffrn_reflns_limit_h_max 9
_diffrn_reflns_limit_h_min -9
_diffrn_reflns_limit_k_max 31
_diffrn_reflns_limit_k_min -31
_diffrn_reflns_limit_l_max 17
_diffrn_reflns_limit_l_min -17
_diffrn_reflns_number 30337
_diffrn_reflns_theta_max 24.78
_diffrn_reflns_theta_min 2.59
_exptl_absorpt_coefficient_mu 1.110
_exptl_absorpt_correction_T_max 1.065
_exptl_absorpt_correction_T_min 0.532
_exptl_absorpt_correction_type SADABS
_exptl_crystal_colour grey
_exptl_crystal_density_diffrn 1.425
_exptl_crystal_description plate
_exptl_crystal_F_000 1500
_exptl_crystal_size_max 0.38
_exptl_crystal_size_mid 0.20
_exptl_crystal_size_min 0.02
_refine_diff_density_max 1.483
_refine_diff_density_min -0.961
_refine_diff_density_rms 0.126
_refine_ls_extinction_method none
_refine_ls_goodness_of_fit_all 1.100
_refine_ls_goodness_of_fit_obs 1.189
_refine_ls_hydrogen_treatment constr
_refine_ls_matrix_type full
_refine_ls_number_parameters 350
_refine_ls_number_reflns 5659
_refine_ls_number_restraints 0
_refine_ls_restrained_S_all 1.103
_refine_ls_restrained_S_obs 1.189
_refine_ls_R_factor_all 0.1201
_refine_ls_R_factor_obs 0.0834
_refine_ls_shift/esd_max 0.001
_refine_ls_shift/esd_mean 0.000
_refine_ls_structure_factor_coef Fsqd
_refine_ls_weighting_details 'w=1/[\s^2^(Fo^2^)+(0.1045P)^2^+8.2985P] where P=(Fo^2^+2Fc^2^)/3'
_refine_ls_weighting_scheme calc
_refine_ls_wR_factor_all 0.2167
_refine_ls_wR_factor_obs 0.1948
_reflns_number_observed 4013
_reflns_number_total 5685
_reflns_observed_criterion >2sigma(I)
_cod_data_source_file ic990841a_1.cif
_cod_data_source_block 4
_cod_depositor_comments
;
The following automatic conversions were performed:

'_refine_ls_weighting_scheme' value 'calc
w=1/[\s^2^(Fo^2^)+(0.1045P)^2^+8.2985P] where P=(Fo^2^+2Fc^2^)/3' was
changed to 'calc'. New tag '_refine_ls_weighting_details' was
created. The value of the new tag was set to
'w=1/[\s^2^(Fo^2^)+(0.1045P)^2^+8.2985P] where P=(Fo^2^+2Fc^2^)/3'.

Automatic conversion script
Id: cif_fix_values 3143 2015-03-26 13:38:13Z robertas 
;
_cod_database_code 4322408

loop_
_symmetry_equiv_pos_as_xyz
'x, y, z'
'-x+1/2, y+1/2, -z+1/2'
'-x, -y, -z'
'x-1/2, -y-1/2, z-1/2'

loop_
_atom_site_aniso_label
_atom_site_aniso_U_11
_atom_site_aniso_U_22
_atom_site_aniso_U_33
_atom_site_aniso_U_23
_atom_site_aniso_U_13
_atom_site_aniso_U_12
Ni1 0.0351(5) 0.0488(6) 0.0184(4) -0.0024(4) -0.0013(3) -0.0054(4)
S1 0.0545(11) 0.0583(12) 0.0199(9) 0.0001(8) -0.0050(8) -0.0090(9)
S2 0.0347(9) 0.0492(11) 0.0223(8) -0.0039(7) -0.0035(7) -0.0006(8)
S3 0.0413(10) 0.0524(11) 0.0203(8) -0.0005(7) -0.0054(7) -0.0019(8)
S4 0.0633(12) 0.0510(11) 0.0181(9) 0.0002(8) -0.0035(8) -0.0066(9)
S5 0.170(3) 0.0540(15) 0.0474(14) -0.0006(11) 0.011(2) 0.001(2)
S6 0.080(2) 0.0584(13) 0.0319(11) -0.0126(9) -0.0054(10) -0.0081(11)
S7 0.229(4) 0.0535(15) 0.0355(13) 0.0035(11) -0.014(2) 0.001(2)
S8 0.084(2) 0.0538(13) 0.0302(10) -0.0034(9) -0.0182(10) 0.0042(11)
N1 0.028(3) 0.044(3) 0.015(3) 0.003(2) -0.006(2) 0.000(2)
C1 0.035(4) 0.070(5) 0.022(4) -0.001(3) 0.003(3) -0.008(3)
C2 0.026(3) 0.058(5) 0.024(3) -0.011(3) 0.003(3) -0.010(3)
C3 0.040(4) 0.055(5) 0.025(4) -0.010(3) 0.002(3) -0.006(3)
C4 0.103(7) 0.052(5) 0.035(4) -0.009(4) 0.005(5) -0.004(5)
C5 0.098(7) 0.062(6) 0.051(5) -0.010(5) 0.010(5) -0.005(5)
C6 0.035(4) 0.058(5) 0.025(4) -0.008(3) -0.003(3) -0.002(3)
C7 0.038(4) 0.053(5) 0.020(3) -0.003(3) -0.002(3) -0.004(3)
C8 0.064(5) 0.058(5) 0.020(4) -0.005(3) 0.000(3) -0.004(4)
C9 0.204(13) 0.057(6) 0.031(5) -0.009(4) -0.014(7) -0.007(7)
C10 0.063(5) 0.055(5) 0.036(4) -0.001(4) -0.001(4) -0.002(4)
C11 0.038(4) 0.046(4) 0.022(3) -0.002(3) -0.001(3) 0.005(3)
C12 0.057(5) 0.045(4) 0.030(4) -0.002(3) 0.000(3) 0.003(4)
C13 0.070(6) 0.057(5) 0.039(4) -0.005(4) 0.003(4) 0.015(4)
C14 0.101(7) 0.051(6) 0.062(6) -0.007(4) 0.017(5) 0.009(5)
C15 0.034(3) 0.041(4) 0.021(3) 0.000(3) -0.006(3) -0.001(3)
C16 0.038(4) 0.064(5) 0.019(3) -0.001(3) -0.004(3) -0.002(3)
C17 0.061(5) 0.057(5) 0.020(4) 0.000(3) -0.014(3) 0.009(4)
C18 0.066(6) 0.067(6) 0.061(6) 0.002(5) -0.041(5) -0.004(5)
C19 0.029(3) 0.047(4) 0.022(3) 0.002(3) -0.003(3) -0.006(3)
C20 0.037(4) 0.045(4) 0.023(3) -0.002(3) -0.004(3) 0.001(3)
C21 0.042(4) 0.039(4) 0.033(4) 0.001(3) -0.003(3) 0.001(3)
C22 0.066(5) 0.052(5) 0.040(4) -0.003(4) -0.016(4) -0.005(4)
C23 0.034(4) 0.039(4) 0.022(3) 0.007(3) 0.002(3) 0.002(3)
C24 0.033(4) 0.054(4) 0.022(3) -0.001(3) 0.001(3) -0.003(3)
C25 0.037(4) 0.053(5) 0.028(4) 0.006(3) -0.002(3) 0.003(3)
C26 0.043(4) 0.096(7) 0.025(4) 0.010(4) -0.006(3) -0.002(4)
O1 0.168(8) 0.063(4) 0.063(4) -0.022(4) 0.006(5) -0.014(5)
O2 0.087(4) 0.055(4) 0.043(3) -0.009(3) -0.011(3) -0.003(3)

loop_
_atom_site_label
_atom_site_type_symbol
_atom_site_fract_x
_atom_site_fract_y
_atom_site_fract_z
_atom_site_U_iso_or_equiv
_atom_site_thermal_displace_type
_atom_site_occupancy
_atom_site_calc_flag
_atom_site_refinement_flags
_atom_site_disorder_group
Ni1 Ni 1.25499(10) 0.76820(3) 1.07372(5) 0.0348(3) Uani 1 d . .
S1 S 1.1390(2) 0.75007(8) 0.94102(11) 0.0456(5) Uani 1 d . .
S2 S 1.2941(2) 0.68975(7) 1.10613(11) 0.0364(4) Uani 1 d . .
S3 S 1.3385(2) 0.78759(7) 1.21082(11) 0.0393(4) Uani 1 d . .
S4 S 1.2414(2) 0.84622(7) 1.03564(11) 0.0454(5) Uani 1 d . .
S5 S 1.2677(4) 0.50892(10) 1.0641(2) 0.0913(10) Uani 1 d . .
S6 S 1.1667(3) 0.57165(8) 0.90638(13) 0.0584(6) Uani 1 d . .
S7 S 1.2408(5) 1.02754(10) 1.0691(2) 0.1104(13) Uani 1 d . .
S8 S 1.3473(3) 0.96809(8) 1.22830(13) 0.0593(6) Uani 1 d . .
N1 N 0.6688(6) 0.1893(2) 0.2913(3) 0.0303(12) Uani 1 d . .
C1 C 1.1513(8) 0.6865(3) 0.9366(4) 0.043(2) Uani 1 d . .
H1 H 1.1108(8) 0.6698(3) 0.8824(4) 0.063(12) Uiso 1 calc R .
C2 C 1.2167(7) 0.6587(3) 1.0077(4) 0.036(2) Uani 1 d . .
C3 C 1.2234(8) 0.6034(3) 1.0076(4) 0.040(2) Uani 1 d . .
C4 C 1.2688(12) 0.5739(3) 1.0780(5) 0.064(2) Uani 1 d . .
H4 H 1.3015(12) 0.5883(3) 1.1353(5) 0.063(12) Uiso 1 calc R .
C5 C 1.1970(13) 0.5093(4) 0.9487(6) 0.070(3) Uani 1 d . .
C6 C 1.3420(8) 0.8523(3) 1.2103(4) 0.040(2) Uani 1 d . .
H6 H 1.3753(8) 0.8699(3) 1.2645(4) 0.063(12) Uiso 1 calc R .
C7 C 1.2982(8) 0.8789(3) 1.1338(4) 0.038(2) Uani 1 d . .
C8 C 1.2944(10) 0.9339(3) 1.1305(4) 0.048(2) Uani 1 d . .
C9 C 1.2446(16) 0.9624(4) 1.0595(6) 0.101(4) Uani 1 d . .
H9 H 1.2110(16) 0.9469(4) 1.0032(6) 0.063(12) Uiso 1 calc R .
C10 C 1.3139(10) 1.0296(3) 1.1843(5) 0.053(2) Uani 1 d . .
C11 C 0.7819(8) 0.1560(3) 0.2500(4) 0.036(2) Uani 1 d . .
H11A H 0.8892(8) 0.1562(3) 0.2893(4) 0.040(4) Uiso 1 calc R .
H11B H 0.7967(8) 0.1714(3) 0.1929(4) 0.040(4) Uiso 1 calc R .
C12 C 0.7321(9) 0.1016(3) 0.2323(5) 0.045(2) Uani 1 d . .
H12A H 0.6334(9) 0.1002(3) 0.1861(5) 0.040(4) Uiso 1 calc R .
H12B H 0.7054(9) 0.0863(3) 0.2872(5) 0.040(4) Uiso 1 calc R .
C13 C 0.8668(10) 0.0715(3) 0.2018(5) 0.056(2) Uani 1 d . .
H13A H 0.8896(10) 0.0862(3) 0.1456(5) 0.040(4) Uiso 1 calc R .
H13B H 0.9666(10) 0.0746(3) 0.2468(5) 0.040(4) Uiso 1 calc R .
C14 C 0.8275(13) 0.0163(3) 0.1871(6) 0.071(3) Uani 1 d . .
H14A H 0.9058(37) 0.0009(5) 0.1542(28) 0.066(7) Uiso 1 calc R .
H14B H 0.7175(25) 0.0127(3) 0.1530(27) 0.066(7) Uiso 1 calc R .
H14C H 0.8336(57) -0.0006(5) 0.2447(6) 0.066(7) Uiso 1 calc R .
C15 C 0.4994(8) 0.1901(3) 0.2345(4) 0.0331(15) Uani 1 d . .
H15A H 0.4545(8) 0.1554(3) 0.2317(4) 0.040(4) Uiso 1 calc R .
H15B H 0.4279(8) 0.2117(3) 0.2640(4) 0.040(4) Uiso 1 calc R .
C16 C 0.4946(8) 0.2093(3) 0.1397(4) 0.041(2) Uani 1 d . .
H16A H 0.5490(8) 0.2426(3) 0.1412(4) 0.040(4) Uiso 1 calc R .
H16B H 0.5537(8) 0.1855(3) 0.1067(4) 0.040(4) Uiso 1 calc R .
C17 C 0.3190(9) 0.2142(3) 0.0929(4) 0.049(2) Uani 1 d . .
H17A H 0.2624(9) 0.2388(3) 0.1256(4) 0.040(4) Uiso 1 calc R .
H17B H 0.3182(9) 0.2278(3) 0.0324(4) 0.040(4) Uiso 1 calc R .
C18 C 0.2271(10) 0.1657(3) 0.0855(6) 0.071(3) Uani 1 d . .
H18A H 0.1198(25) 0.1708(5) 0.0492(28) 0.066(7) Uiso 1 calc R .
H18B H 0.2144(51) 0.1542(10) 0.1449(7) 0.066(7) Uiso 1 calc R .
H18C H 0.2869(31) 0.1402(6) 0.0575(29) 0.066(7) Uiso 1 calc R .
C19 C 0.7445(8) 0.2414(2) 0.3005(4) 0.034(2) Uani 1 d . .
H19A H 0.8460(8) 0.2392(2) 0.3445(4) 0.040(4) Uiso 1 calc R .
H19B H 0.7756(8) 0.2504(2) 0.2428(4) 0.040(4) Uiso 1 calc R .
C20 C 0.6449(8) 0.2843(2) 0.3278(4) 0.036(2) Uani 1 d . .
H20A H 0.6144(8) 0.2768(2) 0.3862(4) 0.040(4) Uiso 1 calc R .
H20B H 0.5440(8) 0.2882(2) 0.2838(4) 0.040(4) Uiso 1 calc R .
C21 C 0.7431(8) 0.3327(2) 0.3333(5) 0.039(2) Uani 1 d . .
H21A H 0.8386(8) 0.3292(2) 0.3812(5) 0.040(4) Uiso 1 calc R .
H21B H 0.7839(8) 0.3374(2) 0.2767(5) 0.040(4) Uiso 1 calc R .
C22 C 0.6500(10) 0.3792(3) 0.3511(5) 0.056(2) Uani 1 d . .
H22A H 0.7243(15) 0.4081(5) 0.3611(32) 0.066(7) Uiso 1 calc R .
H22B H 0.6000(48) 0.3738(7) 0.4039(19) 0.066(7) Uiso 1 calc R .
H22C H 0.5650(39) 0.3861(11) 0.2998(14) 0.066(7) Uiso 1 calc R .
C23 C 0.6432(8) 0.1692(3) 0.3813(4) 0.0319(15) Uani 1 d . .
H23A H 0.5771(8) 0.1380(3) 0.3715(4) 0.040(4) Uiso 1 calc R .
H23B H 0.5792(8) 0.1944(3) 0.4087(4) 0.040(4) Uiso 1 calc R .
C24 C 0.7973(8) 0.1573(3) 0.4474(4) 0.037(2) Uani 1 d . .
H24A H 0.8578(8) 0.1298(3) 0.4236(4) 0.040(4) Uiso 1 calc R .
H24B H 0.8681(8) 0.1875(3) 0.4555(4) 0.040(4) Uiso 1 calc R .
C25 C 0.7555(8) 0.1415(3) 0.5359(4) 0.040(2) Uani 1 d . .
H25A H 0.6806(8) 0.1123(3) 0.5269(4) 0.040(4) Uiso 1 calc R .
H25B H 0.6984(8) 0.1696(3) 0.5604(4) 0.040(4) Uiso 1 calc R .
C26 C 0.9055(9) 0.1273(4) 0.6025(5) 0.056(2) Uani 1 d . .
H26A H 0.8724(9) 0.1138(17) 0.6564(13) 0.066(7) Uiso 1 calc R .
H26B H 0.9733(29) 0.1573(5) 0.6175(23) 0.066(7) Uiso 1 calc R .
H26C H 0.9677(31) 0.1016(13) 0.5765(12) 0.066(7) Uiso 1 calc R .
O1 O 1.1671(11) 0.4719(3) 0.9037(5) 0.100(3) Uani 1 d . .
O2 O 1.3290(7) 1.0672(2) 1.2274(4) 0.064(2) Uani 1 d . .

loop_
_atom_type_symbol
_atom_type_description
_atom_type_scat_dispersion_real
_atom_type_scat_dispersion_imag
_atom_type_scat_source
C C 0.0033 0.0016 'International Tables Vol C Tables 4.2.6.8 and 6.1.1.4'
H H 0.0000 0.0000 'International Tables Vol C Tables 4.2.6.8 and 6.1.1.4'
N N 0.0061 0.0033 'International Tables Vol C Tables 4.2.6.8 and 6.1.1.4'
O O 0.0106 0.0060 'International Tables Vol C Tables 4.2.6.8 and 6.1.1.4'
S S 0.1246 0.1234 'International Tables Vol C Tables 4.2.6.8 and 6.1.1.4'
Ni Ni 0.3393 1.1124 'International Tables Vol C Tables 4.2.6.8 and 6.1.1.4'

loop_
_geom_angle_atom_site_label_1
_geom_angle_atom_site_label_2
_geom_angle_atom_site_label_3
_geom_angle
_geom_angle_site_symmetry_1
_geom_angle_site_symmetry_3
_geom_angle_publ_flag
S4 Ni1 S1 87.97(8) . . ?
S4 Ni1 S2 173.49(8) . . ?
S1 Ni1 S2 91.60(8) . . ?
S4 Ni1 S3 91.59(8) . . ?
S1 Ni1 S3 172.21(8) . . ?
S2 Ni1 S3 89.70(7) . . ?
C1 S1 Ni1 103.9(2) . . ?
C2 S2 Ni1 103.7(3) . . ?
C6 S3 Ni1 103.7(2) . . ?
C7 S4 Ni1 104.7(3) . . ?
C4 S5 C5 96.3(4) . . ?
C3 S6 C5 97.1(4) . . ?
C9 S7 C10 96.2(4) . . ?
C8 S8 C10 98.8(4) . . ?
C11 N1 C19 106.9(5) . . ?
C11 N1 C23 111.6(5) . . ?
C19 N1 C23 110.8(5) . . ?
C11 N1 C15 110.8(5) . . ?
C19 N1 C15 111.9(5) . . ?
C23 N1 C15 105.0(4) . . ?
C2 C1 S1 122.1(6) . . ?
C1 C2 C3 123.7(6) . . ?
C1 C2 S2 118.6(6) . . ?
C3 C2 S2 117.6(5) . . ?
C4 C3 C2 126.2(6) . . ?
C4 C3 S6 115.4(6) . . ?
C2 C3 S6 118.4(5) . . ?
C3 C4 S5 119.2(6) . . ?
O1 C5 S5 124.5(8) . . ?
O1 C5 S6 123.5(8) . . ?
S5 C5 S6 111.9(5) . . ?
C7 C6 S3 121.3(5) . . ?
C6 C7 C8 123.3(6) . . ?
C6 C7 S4 118.7(6) . . ?
C8 C7 S4 118.0(5) . . ?
C9 C8 C7 126.6(7) . . ?
C9 C8 S8 113.9(7) . . ?
C7 C8 S8 119.3(5) . . ?
C8 C9 S7 120.2(7) . . ?
O2 C10 S7 124.3(6) . . ?
O2 C10 S8 124.6(6) . . ?
S7 C10 S8 110.9(5) . . ?
N1 C11 C12 117.4(5) . . ?
C11 C12 C13 111.1(6) . . ?
C14 C13 C12 113.7(7) . . ?
C16 C15 N1 114.5(5) . . ?
C17 C16 C15 109.9(6) . . ?
C18 C17 C16 113.9(7) . . ?
C20 C19 N1 118.1(5) . . ?
C19 C20 C21 109.6(5) . . ?
C22 C21 C20 114.3(6) . . ?
N1 C23 C24 115.8(5) . . ?
C25 C24 C23 110.5(5) . . ?
C24 C25 C26 112.1(6) . . ?

loop_
_geom_bond_atom_site_label_1
_geom_bond_atom_site_label_2
_geom_bond_distance
_geom_bond_site_symmetry_2
_geom_bond_publ_flag
Ni1 S4 2.143(2) . ?
Ni1 S1 2.147(2) . ?
Ni1 S2 2.147(2) . ?
Ni1 S3 2.154(2) . ?
S1 C1 1.687(8) . ?
S2 C2 1.739(6) . ?
S3 C6 1.712(8) . ?
S4 C7 1.726(7) . ?
S5 C4 1.732(9) . ?
S5 C5 1.762(9) . ?
S6 C3 1.752(7) . ?
S6 C5 1.774(10) . ?
S7 C9 1.732(10) . ?
S7 C10 1.762(8) . ?
S8 C8 1.738(7) . ?
S8 C10 1.765(8) . ?
N1 C11 1.507(8) . ?
N1 C19 1.512(8) . ?
N1 C23 1.524(8) . ?
N1 C15 1.529(8) . ?
C1 C2 1.347(10) . ?
C2 C3 1.466(10) . ?
C3 C4 1.332(11) . ?
C5 O1 1.208(10) . ?
C6 C7 1.361(9) . ?
C7 C8 1.457(11) . ?
C8 C9 1.329(12) . ?
C10 O2 1.189(9) . ?
C11 C12 1.511(9) . ?
C12 C13 1.516(10) . ?
C13 C14 1.504(11) . ?
C15 C16 1.528(9) . ?
C16 C17 1.524(9) . ?
C17 C18 1.489(11) . ?
C19 C20 1.507(9) . ?
C20 C21 1.517(9) . ?
C21 C22 1.505(10) . ?
C23 C24 1.527(9) . ?
C24 C25 1.513(9) . ?
C25 C26 1.520(9) . ?
